data_4129640
loop_
_publ_author_name
'Hern\'andez S\'anchez, Ra\'ul'
'Betley, Theodore A.'

_publ_section_title
;
 Meta-Atom Behavior in Clusters Revealing Large Spin Ground States.
;
_journal_issue 43
_journal_name_full 'Journal of the American Chemical Society'
_journal_page_first 13949
_journal_page_last 13956
_journal_paper_doi 10.1021/jacs.5b08962
_journal_volume 137
_journal_year 2015
_chemical_formula_sum 'C72 H92 Fe6 N15'
_chemical_formula_weight 1502.71
_space_group_IT_number 15
_space_group_name_Hall '-C 2yc'
_space_group_name_H-M_alt 'C 1 2/c 1'
_symmetry_cell_setting monoclinic
_symmetry_space_group_name_H-M 'C 1 2/c 1'
_atom_sites_solution_hydrogens geom
_atom_sites_solution_primary direct
_atom_sites_solution_secondary difmap
_audit_creation_method SHELXL-97
_cell_angle_alpha 90.00
_cell_angle_beta 100.0295(10)
_cell_angle_gamma 90.00
_cell_formula_units_Z 4
_cell_length_a 23.0976(11)
_cell_length_b 16.3769(7)
_cell_length_c 17.8356(7)
_cell_measurement_reflns_used 9418
_cell_measurement_temperature 100(1)
_cell_measurement_theta_max 29.413
_cell_measurement_theta_min 4.533
_cell_volume 6643.5(5)
_computing_cell_refinement 'SAINT 7.46A (Bruker-AXS, 2009)'
_computing_data_collection 'APEX2 v2009.3.0 (Bruker-AXS, 2009)'
_computing_data_reduction 'SAINT 7.46A (Bruker-AXS, 2009)'
_computing_molecular_graphics 'Bruker SHELXTL (Sheldrick, 2008)'
_computing_publication_material 'Bruker SHELXTL (Sheldrick, 2008)'
_computing_structure_refinement 'SHELXL-97 (Sheldrick, 2008)'
_computing_structure_solution 'SHELXS-97 (Sheldrick, 2008)'
_diffrn_ambient_temperature 100(1)
_diffrn_measured_fraction_theta_full 0.999
_diffrn_measured_fraction_theta_max 0.999
_diffrn_measurement_device 'three-cricle goniometer with fixed chi'
_diffrn_measurement_device_type 'Bruker D8 goniometer'
_diffrn_measurement_method 'omega and phi scans'
_diffrn_radiation_monochromator 'Si 1 1 1'
_diffrn_radiation_source Synchrotron
_diffrn_radiation_type Synchrotron
_diffrn_radiation_wavelength 0.40651
_diffrn_reflns_av_R_equivalents 0.1066
_diffrn_reflns_av_sigmaI/netI 0.0462
_diffrn_reflns_limit_h_max 28
_diffrn_reflns_limit_h_min -28
_diffrn_reflns_limit_k_max 20
_diffrn_reflns_limit_k_min -20
_diffrn_reflns_limit_l_max 22
_diffrn_reflns_limit_l_min -21
_diffrn_reflns_number 82948
_diffrn_reflns_theta_full 14.72
_diffrn_reflns_theta_max 14.72
_diffrn_reflns_theta_min 0.88
_exptl_absorpt_coefficient_mu 0.697
_exptl_absorpt_correction_T_max 0.9336
_exptl_absorpt_correction_T_min 0.9027
_exptl_crystal_colour Black
_exptl_crystal_density_diffrn 1.502
_exptl_crystal_density_method 'not measured'
_exptl_crystal_description Block
_exptl_crystal_F_000 3140
_exptl_crystal_size_max 0.15
_exptl_crystal_size_mid 0.10
_exptl_crystal_size_min 0.10
_refine_diff_density_max 1.014
_refine_diff_density_min -1.276
_refine_diff_density_rms 0.313
_refine_ls_extinction_method none
_refine_ls_goodness_of_fit_ref 1.182
_refine_ls_hydrogen_treatment constr
_refine_ls_matrix_type full
_refine_ls_number_parameters 483
_refine_ls_number_reflns 6809
_refine_ls_number_restraints 58
_refine_ls_restrained_S_all 1.178
_refine_ls_R_factor_all 0.0510
_refine_ls_R_factor_gt 0.0387
_refine_ls_shift/su_max 0.001
_refine_ls_shift/su_mean 0.000
_refine_ls_structure_factor_coef Fsqd
_refine_ls_weighting_details 'calc w=1/[\s^2^(Fo^2^)+(0.0662P)^2^+1.8154P] where P=(Fo^2^+2Fc^2^)/3'
_refine_ls_weighting_scheme calc
_refine_ls_wR_factor_gt 0.1086
_refine_ls_wR_factor_ref 0.1258
_reflns_number_gt 5648
_reflns_number_total 6809
_reflns_threshold_expression >2sigma(I)
_cod_data_source_file ja5b08962_si_002.cif
_cod_data_source_block s630kev
_cod_depositor_comments
;
The following automatic conversions were performed:

data item '_symmetry_cell_setting' value 'Monoclinic' was changed to
'monoclinic' in accordance with the
/home/saulius/struct/COD-crude-data/automatic-downloads/DataCite-retrospective/ACS/depositions/lib/dictionaries/cif_core.dic
dictionary named 'cif_core.dic' version 2.4.2 last updated on
2011-04-26.

Automatic conversion script
Id: cif_fix_values 6909 2019-04-08 15:41:33Z antanas 
;
_cod_original_sg_symbol_H-M C2/c
_cod_database_code 4129640

loop_
_symmetry_equiv_pos_as_xyz
'x, y, z'
'-x, y, -z+1/2'
'x+1/2, y+1/2, z'
'-x+1/2, y+1/2, -z+1/2'
'-x, -y, -z'
'x, -y, z-1/2'
'-x+1/2, -y+1/2, -z'
'x+1/2, -y+1/2, z-1/2'

loop_
_atom_site_label
_atom_site_type_symbol
_atom_site_fract_x
_atom_site_fract_y
_atom_site_fract_z
_atom_site_U_iso_or_equiv
_atom_site_adp_type
_atom_site_occupancy
_atom_site_symmetry_multiplicity
_atom_site_calc_flag
_atom_site_refinement_flags
_atom_site_disorder_assembly
_atom_site_disorder_group
C1 C 0.35728(13) 0.8825(2) 0.28763(16) 0.0255(7) Uani 1 1 d . . .
H1A H 0.3944 0.9083 0.2813 0.038 Uiso 1 1 calc R . .
H1B H 0.3651 0.8393 0.3261 0.038 Uiso 1 1 calc R . .
H1C H 0.3313 0.9236 0.3041 0.038 Uiso 1 1 calc R . .
C1A C 0.41066(13) 0.97455(17) 0.06303(16) 0.0190(6) Uani 1 1 d . . .
H1AA H 0.3742 1.0026 0.0590 0.023 Uiso 1 1 calc R . .
C2 C 0.32741(12) 0.84533(18) 0.21105(15) 0.0178(6) Uani 1 1 d . . .
C2A C 0.46166(13) 1.01568(18) 0.09389(16) 0.0210(6) Uani 1 1 d . . .
H2A H 0.4598 1.0700 0.1120 0.025 Uiso 1 1 calc R . .
C3 C 0.30134(12) 0.91739(17) 0.16261(15) 0.0182(6) Uani 1 1 d . . .
H3A H 0.2687 0.9400 0.1856 0.022 Uiso 1 1 calc R . .
H3B H 0.3319 0.9603 0.1659 0.022 Uiso 1 1 calc R . .
C3A C 0.51518(12) 0.97706(18) 0.09808(16) 0.0198(6) Uani 1 1 d . . .
H3AA H 0.5507 1.0041 0.1189 0.024 Uiso 1 1 calc R . .
C4 C 0.27974(12) 0.78777(18) 0.22852(15) 0.0175(6) Uani 1 1 d . . .
H4A H 0.2990 0.7388 0.2543 0.021 Uiso 1 1 calc R . .
H4B H 0.2583 0.8153 0.2649 0.021 Uiso 1 1 calc R . .
C4A C 0.51575(12) 0.89815(17) 0.07133(15) 0.0176(6) Uani 1 1 d . . .
H4AA H 0.5519 0.8702 0.0724 0.021 Uiso 1 1 calc R . .
C5 C 0.37730(12) 0.79902(18) 0.18300(15) 0.0173(6) Uani 1 1 d . . .
H5A H 0.4059 0.8396 0.1705 0.021 Uiso 1 1 calc R . .
H5B H 0.3978 0.7654 0.2256 0.021 Uiso 1 1 calc R . .
C5A C 0.46283(12) 0.86007(17) 0.04278(15) 0.0156(5) Uani 1 1 d . . .
H5AA H 0.4638 0.8053 0.0254 0.019 Uiso 1 1 calc R . .
C31 C 0.26708(11) 0.97641(17) 0.04054(16) 0.0156(6) Uani 1 1 d . . .
C32 C 0.25349(13) 1.04994(18) 0.07300(18) 0.0229(6) Uani 1 1 d . . .
H32 H 0.2509 1.0515 0.1256 0.027 Uiso 1 1 calc R . .
C33 C 0.24361(15) 1.12101(19) 0.0300(2) 0.0318(8) Uani 1 1 d . . .
H33 H 0.2348 1.1704 0.0535 0.038 Uiso 1 1 calc R . .
C34 C 0.24648(15) 1.12034(19) -0.0463(2) 0.0316(8) Uani 1 1 d . . .
H34 H 0.2398 1.1690 -0.0756 0.038 Uiso 1 1 calc R . .
C35 C 0.25936(13) 1.04726(18) -0.08053(18) 0.0235(6) Uani 1 1 d . . .
H35 H 0.2603 1.0466 -0.1335 0.028 Uiso 1 1 calc R . .
C36 C 0.27079(11) 0.97539(17) -0.03868(16) 0.0166(6) Uani 1 1 d . . .
C41 C 0.18928(11) 0.71922(16) 0.18624(15) 0.0139(5) Uani 1 1 d . . .
C42 C 0.18996(13) 0.68182(17) 0.25699(16) 0.0174(6) Uani 1 1 d . . .
H42 H 0.2247 0.6835 0.2944 0.021 Uiso 1 1 calc R . .
C43 C 0.13998(13) 0.64201(17) 0.27314(16) 0.0195(6) Uani 1 1 d . . .
H43 H 0.1413 0.6160 0.3210 0.023 Uiso 1 1 calc R . .
C44 C 0.41126(12) 0.85978(17) -0.22011(16) 0.0178(6) Uani 1 1 d . . .
H44 H 0.4451 0.8869 -0.2315 0.021 Uiso 1 1 calc R . .
C45 C 0.41317(12) 0.82157(16) -0.14965(16) 0.0160(6) Uani 1 1 d . . .
H45 H 0.4486 0.8221 -0.1134 0.019 Uiso 1 1 calc R . .
C46 C 0.36359(12) 0.78269(16) -0.13227(14) 0.0129(5) Uani 1 1 d . . .
C51 C 0.40576(12) 0.69221(16) 0.10614(15) 0.0142(5) Uani 1 1 d . . .
C52 C 0.46461(12) 0.69768(17) 0.14325(16) 0.0175(6) Uani 1 1 d . . .
H52 H 0.4760 0.7408 0.1783 0.021 Uiso 1 1 calc R . .
C53 C 0.50633(12) 0.64114(18) 0.12945(16) 0.0205(6) Uani 1 1 d . . .
H53 H 0.5458 0.6461 0.1552 0.025 Uiso 1 1 calc R . .
C54 C 0.49092(12) 0.57755(19) 0.07848(17) 0.0217(6) Uani 1 1 d . . .
H54 H 0.5197 0.5396 0.0685 0.026 Uiso 1 1 calc R . .
C55 C 0.43260(12) 0.56996(17) 0.04197(16) 0.0178(6) Uani 1 1 d . . .
H55 H 0.4217 0.5261 0.0076 0.021 Uiso 1 1 calc R . .
C56 C 0.10990(11) 0.87396(16) -0.05531(14) 0.0133(5) Uani 1 1 d . . .
N1A N 0.41017(10) 0.89667(14) 0.03842(13) 0.0167(5) Uani 1 1 d . . .
N3 N 0.27872(9) 0.90162(14) 0.08120(12) 0.0136(5) Uani 1 1 d . . .
N4 N 0.23663(9) 0.76083(14) 0.16268(12) 0.0139(5) Uani 1 1 d . . .
N5 N 0.36053(10) 0.74561(14) 0.11663(12) 0.0141(5) Uani 1 1 d . . .
N33 N 0.28466(9) 0.90192(13) -0.06930(12) 0.0139(5) Uani 1 1 d . . .
H33A H 0.3045 0.9064 -0.1102 0.017 Uiso 1 1 calc R . .
N44 N 0.35986(9) 0.74394(13) -0.06366(12) 0.0123(4) Uani 1 1 d . . .
H44A H 0.3940 0.7165 -0.0422 0.015 Uiso 1 1 calc R . .
N55 N 0.16929(9) 0.88248(14) -0.02360(12) 0.0129(5) Uani 1 1 d . . .
H55A H 0.1814 0.9367 -0.0220 0.015 Uiso 1 1 calc R . .
Fe1 Fe 0.211533(16) 0.81841(2) 0.06362(2) 0.01047(12) Uani 1 1 d . . .
Fe2 Fe 0.276954(16) 0.69323(2) 0.07821(2) 0.01136(12) Uani 1 1 d . . .
Fe3 Fe 0.322683(16) 0.81881(2) 0.01686(2) 0.01107(12) Uani 1 1 d . . .
N1S N 0.5095(5) 0.3848(3) 0.2503(12) 0.025(2) Uani 0.50 1 d PU A -1
C10S C 0.4944(3) 0.3594(4) 0.1656(4) 0.0296(14) Uani 0.50 1 d PU A -1
H10A H 0.4836 0.4092 0.1350 0.036 Uiso 0.50 1 calc PR A -1
H10B H 0.5305 0.3372 0.1505 0.036 Uiso 0.50 1 calc PR A -1
C11S C 0.4460(4) 0.2977(5) 0.1443(5) 0.0315(19) Uani 0.50 1 d P A -1
H11A H 0.4113 0.3134 0.1667 0.038 Uiso 0.50 1 calc PR A -1
H11B H 0.4594 0.2432 0.1643 0.038 Uiso 0.50 1 calc PR A -1
C12S C 0.4294(4) 0.2945(6) 0.0566(4) 0.041(2) Uani 0.50 1 d P A -1
H12A H 0.4146 0.3487 0.0376 0.049 Uiso 0.50 1 calc PR A -1
H12B H 0.4651 0.2824 0.0349 0.049 Uiso 0.50 1 calc PR A -1
C13S C 0.3830(4) 0.2305(5) 0.0294(5) 0.0416(19) Uani 0.50 1 d P A -1
H13A H 0.3722 0.2332 -0.0261 0.062 Uiso 0.50 1 calc PR A -1
H13B H 0.3482 0.2408 0.0525 0.062 Uiso 0.50 1 calc PR A -1
H13C H 0.3987 0.1762 0.0444 0.062 Uiso 0.50 1 calc PR A -1
C20S C 0.4548(3) 0.4114(4) 0.2799(4) 0.0215(12) Uani 0.50 1 d PU A -1
H20A H 0.4668 0.4312 0.3327 0.026 Uiso 0.50 1 calc PR A -1
H20B H 0.4295 0.3629 0.2817 0.026 Uiso 0.50 1 calc PR A -1
C21S C 0.4181(3) 0.4777(5) 0.2341(5) 0.0338(12) Uani 0.50 1 d PU A -1
H21A H 0.4031 0.4583 0.1817 0.041 Uiso 0.50 1 calc PR A -1
H21B H 0.4421 0.5272 0.2311 0.041 Uiso 0.50 1 calc PR A -1
C22S C 0.3374(7) 0.5745(14) 0.2344(8) 0.043(2) Uani 0.50 1 d PU A -1
H22A H 0.3153 0.5567 0.1852 0.064 Uiso 0.50 1 calc PR A -1
H22B H 0.3720 0.6057 0.2262 0.064 Uiso 0.50 1 calc PR A -1
H22C H 0.3123 0.6091 0.2602 0.064 Uiso 0.50 1 calc PR A -1
C23S C 0.3570(11) 0.5002(9) 0.2835(14) 0.044(3) Uani 0.50 1 d PU A -1
H23A H 0.3270 0.4564 0.2780 0.053 Uiso 0.50 1 calc PR A -1
H23B H 0.3700 0.5139 0.3379 0.053 Uiso 0.50 1 calc PR A -1
C10A C 0.5355(3) 0.3118(3) 0.2973(4) 0.0250(14) Uani 0.50 1 d PU A -1
H10C H 0.5709 0.2932 0.2780 0.030 Uiso 0.50 1 calc PR A -1
H10D H 0.5066 0.2666 0.2899 0.030 Uiso 0.50 1 calc PR A -1
C11A C 0.5523(3) 0.3293(5) 0.3828(5) 0.0280(17) Uani 0.50 1 d P A -1
H11C H 0.5163 0.3342 0.4054 0.034 Uiso 0.50 1 calc PR A -1
H11D H 0.5739 0.3817 0.3906 0.034 Uiso 0.50 1 calc PR A -1
C12A C 0.5910(3) 0.2604(4) 0.4227(4) 0.0265(14) Uani 0.50 1 d P A -1
H12C H 0.5702 0.2077 0.4122 0.032 Uiso 0.50 1 calc PR A -1
H12D H 0.6278 0.2574 0.4014 0.032 Uiso 0.50 1 calc PR A -1
C13A C 0.6061(3) 0.2729(4) 0.5076(4) 0.0317(15) Uani 0.50 1 d P A -1
H13D H 0.6253 0.3261 0.5183 0.048 Uiso 0.50 1 calc PR A -1
H13E H 0.6328 0.2296 0.5302 0.048 Uiso 0.50 1 calc PR A -1
H13F H 0.5701 0.2713 0.5295 0.048 Uiso 0.50 1 calc PR A -1
C20A C 0.5541(3) 0.4548(5) 0.2565(5) 0.0286(15) Uani 0.50 1 d PU A -1
H20C H 0.5389 0.4978 0.2192 0.034 Uiso 0.50 1 calc PR A -1
H20D H 0.5586 0.4791 0.3080 0.034 Uiso 0.50 1 calc PR A -1
C21A C 0.6138(3) 0.4269(4) 0.2421(4) 0.0338(12) Uani 0.50 1 d PU A -1
H21C H 0.6300 0.3736 0.2428 0.041 Uiso 0.50 1 calc PR A -1
C22A C 0.6366(10) 0.4971(9) 0.2285(15) 0.044(3) Uani 0.50 1 d PU A -1
H22D H 0.6332 0.5063 0.1753 0.053 Uiso 0.50 1 calc PR A -1
C23A C 0.6636(7) 0.5602(14) 0.2689(9) 0.043(2) Uani 0.50 1 d PU A -1
H23C H 0.7018 0.5701 0.2537 0.064 Uiso 0.50 1 calc PR A -1
H23D H 0.6695 0.5472 0.3233 0.064 Uiso 0.50 1 calc PR A -1
H23E H 0.6392 0.6093 0.2590 0.064 Uiso 0.50 1 calc PR A -1

loop_
_atom_site_aniso_label
_atom_site_aniso_U_11
_atom_site_aniso_U_22
_atom_site_aniso_U_33
_atom_site_aniso_U_23
_atom_site_aniso_U_13
_atom_site_aniso_U_12
C1 0.0226(15) 0.0398(19) 0.0128(14) -0.0120(13) -0.0006(11) -0.0065(13)
C1A 0.0182(14) 0.0187(14) 0.0207(14) 0.0000(11) 0.0048(11) -0.0012(11)
C2 0.0163(14) 0.0251(15) 0.0115(13) -0.0060(11) 0.0005(10) -0.0021(12)
C2A 0.0255(15) 0.0169(14) 0.0199(14) -0.0010(11) 0.0020(12) -0.0020(12)
C3 0.0189(14) 0.0188(14) 0.0166(14) -0.0097(11) 0.0021(11) -0.0023(11)
C3A 0.0169(14) 0.0218(15) 0.0188(14) 0.0011(11) -0.0023(11) -0.0045(11)
C4 0.0150(14) 0.0279(15) 0.0092(13) -0.0033(11) 0.0011(10) -0.0023(11)
C4A 0.0124(13) 0.0218(14) 0.0173(14) 0.0034(11) -0.0009(10) 0.0008(11)
C5 0.0159(14) 0.0232(14) 0.0112(13) -0.0023(11) -0.0020(10) -0.0033(11)
C5A 0.0164(13) 0.0179(14) 0.0119(13) 0.0014(10) 0.0014(10) -0.0001(11)
C31 0.0095(13) 0.0130(13) 0.0241(15) -0.0025(10) 0.0019(11) -0.0023(10)
C32 0.0211(15) 0.0201(15) 0.0266(16) -0.0071(12) 0.0020(12) 0.0002(12)
C33 0.0367(19) 0.0165(15) 0.041(2) -0.0082(14) 0.0034(15) 0.0054(14)
C34 0.0360(19) 0.0135(15) 0.046(2) 0.0053(13) 0.0082(15) 0.0006(13)
C35 0.0202(15) 0.0190(15) 0.0322(17) 0.0046(12) 0.0069(12) 0.0007(12)
C36 0.0125(13) 0.0137(13) 0.0233(14) -0.0002(11) 0.0025(11) -0.0017(10)
C41 0.0145(13) 0.0151(13) 0.0131(13) -0.0025(10) 0.0056(10) 0.0002(10)
C42 0.0182(14) 0.0223(15) 0.0117(13) 0.0006(10) 0.0026(11) 0.0012(11)
C43 0.0265(15) 0.0191(14) 0.0145(14) 0.0016(11) 0.0078(11) 0.0009(12)
C44 0.0194(14) 0.0174(14) 0.0191(14) 0.0013(11) 0.0097(11) -0.0024(11)
C45 0.0134(13) 0.0189(14) 0.0158(14) -0.0034(10) 0.0032(11) 0.0003(10)
C46 0.0154(13) 0.0131(13) 0.0107(12) -0.0010(10) 0.0041(10) 0.0036(10)
C51 0.0128(13) 0.0177(14) 0.0122(13) 0.0058(10) 0.0027(10) 0.0010(10)
C52 0.0165(14) 0.0217(14) 0.0142(14) 0.0039(11) 0.0019(11) -0.0009(11)
C53 0.0096(13) 0.0280(16) 0.0232(15) 0.0079(12) 0.0011(11) 0.0005(11)
C54 0.0154(14) 0.0248(16) 0.0259(15) 0.0045(12) 0.0066(11) 0.0076(12)
C55 0.0170(14) 0.0172(14) 0.0196(14) 0.0027(11) 0.0044(11) 0.0016(11)
C56 0.0121(12) 0.0152(13) 0.0125(12) 0.0046(10) 0.0021(10) 0.0010(10)
N1A 0.0146(12) 0.0198(12) 0.0158(12) -0.0007(9) 0.0028(9) -0.0026(9)
N3 0.0129(11) 0.0134(11) 0.0142(11) -0.0041(9) 0.0015(9) -0.0002(9)
N4 0.0116(11) 0.0219(12) 0.0083(10) -0.0014(9) 0.0018(8) -0.0005(9)
N5 0.0134(11) 0.0181(12) 0.0103(11) -0.0022(9) 0.0004(8) -0.0012(9)
N33 0.0138(11) 0.0137(11) 0.0152(11) 0.0011(9) 0.0057(9) 0.0014(9)
N44 0.0115(11) 0.0146(11) 0.0113(11) 0.0010(8) 0.0031(8) 0.0011(8)
N55 0.0110(11) 0.0143(11) 0.0134(11) -0.0012(9) 0.0024(8) -0.0004(9)
Fe1 0.0101(2) 0.0122(2) 0.0090(2) -0.00161(13) 0.00147(15) -0.00043(14)
Fe2 0.0103(2) 0.0138(2) 0.0098(2) -0.00104(14) 0.00155(15) 0.00026(14)
Fe3 0.0112(2) 0.0116(2) 0.0104(2) -0.00179(13) 0.00169(15) 0.00041(14)
N1S 0.026(7) 0.017(2) 0.033(2) 0.013(4) 0.011(6) 0.013(3)
C10S 0.036(4) 0.029(3) 0.029(3) 0.010(3) 0.018(3) 0.013(3)
C11S 0.036(4) 0.029(5) 0.032(5) 0.006(4) 0.015(4) 0.009(4)
C12S 0.062(6) 0.035(5) 0.029(5) 0.012(4) 0.017(4) 0.023(4)
C13S 0.057(5) 0.039(4) 0.028(4) 0.006(4) 0.004(4) 0.024(4)
C20S 0.021(3) 0.018(3) 0.029(3) 0.000(3) 0.014(3) 0.002(2)
C21S 0.024(3) 0.023(2) 0.056(3) 0.008(2) 0.013(2) 0.005(2)
C22S 0.048(2) 0.033(6) 0.045(2) 0.017(5) 0.0010(19) 0.004(4)
C23S 0.040(4) 0.032(2) 0.058(6) 0.020(5) 0.005(4) 0.008(4)
C10A 0.030(3) 0.014(3) 0.033(4) 0.010(2) 0.009(3) 0.010(2)
C11A 0.027(4) 0.019(4) 0.039(5) 0.004(4) 0.009(3) 0.002(3)
C12A 0.025(3) 0.021(3) 0.034(4) 0.006(3) 0.003(3) 0.006(3)
C13A 0.027(4) 0.029(4) 0.039(4) 0.006(3) 0.007(3) -0.001(3)
C20A 0.030(4) 0.017(4) 0.043(4) 0.011(3) 0.016(3) 0.012(3)
C21A 0.024(3) 0.023(2) 0.056(3) 0.008(2) 0.013(2) 0.005(2)
C22A 0.040(4) 0.032(2) 0.058(6) 0.020(5) 0.005(4) 0.008(4)
C23A 0.048(2) 0.033(6) 0.045(2) 0.017(5) 0.0010(19) 0.004(4)

loop_
_atom_type_symbol
_atom_type_description
_atom_type_scat_dispersion_real
_atom_type_scat_dispersion_imag
_atom_type_scat_source
C C 0.0000 0.0000 'International Tables Vol C Tables 4.2.6.8 and 6.1.1.4'
H H 0.0000 0.0000 'International Tables Vol C Tables 4.2.6.8 and 6.1.1.4'
Fe Fe 0.1990 0.3060 'International Tables Vol C Tables 4.2.6.8 and 6.1.1.4'
N N 0.0000 0.0010 'International Tables Vol C Tables 4.2.6.8 and 6.1.1.4'

loop_
_geom_angle_atom_site_label_1
_geom_angle_atom_site_label_2
_geom_angle_atom_site_label_3
_geom_angle
_geom_angle_site_symmetry_1
_geom_angle_site_symmetry_3
N1A C1A C2A 123.2(3) . .
C4 C2 C3 111.5(2) . .
C4 C2 C5 111.8(2) . .
C3 C2 C5 116.3(2) . .
C4 C2 C1 106.9(2) . .
C3 C2 C1 105.5(2) . .
C5 C2 C1 103.8(2) . .
C3A C2A C1A 119.4(3) . .
N3 C3 C2 117.3(2) . .
C4A C3A C2A 118.3(3) . .
N4 C4 C2 115.9(2) . .
C3A C4A C5A 119.2(3) . .
N5 C5 C2 116.7(2) . .
N1A C5A C4A 123.4(3) . .
C32 C31 N3 124.5(2) . .
C32 C31 C36 118.5(3) . .
N3 C31 C36 117.0(2) . .
C33 C32 C31 121.3(3) . .
C34 C33 C32 120.6(3) . .
C33 C34 C35 119.3(3) . .
C36 C35 C34 121.6(3) . .
N33 C36 C35 124.0(3) . .
N33 C36 C31 117.3(2) . .
C35 C36 C31 118.7(3) . .
C42 C41 N4 126.2(2) . .
C42 C41 C46 118.4(2) . 7_565
N4 C41 C46 115.4(2) . 7_565
C43 C42 C41 120.6(3) . .
C44 C43 C42 120.6(3) 7_565 .
C43 C44 C45 119.7(3) 7_565 .
C46 C45 C44 120.5(3) . .
C45 C46 N44 125.6(2) . .
C45 C46 C41 120.2(2) . 7_565
N44 C46 C41 114.1(2) . 7_565
N5 C51 C52 125.4(3) . .
N5 C51 C56 116.7(2) . 7_565
C52 C51 C56 117.8(2) . 7_565
C53 C52 C51 121.2(3) . .
C54 C53 C52 120.6(3) . .
C53 C54 C55 119.3(3) . .
C56 C55 C54 120.8(3) 7_565 .
C55 C56 N55 122.4(2) 7_565 .
C55 C56 C51 120.2(2) 7_565 7_565
N55 C56 C51 117.3(2) . 7_565
C5A N1A C1A 116.5(2) . .
C5A N1A Fe3 120.51(18) . .
C1A N1A Fe3 121.45(18) . .
C31 N3 C3 110.7(2) . .
C31 N3 Fe1 115.04(16) . .
C3 N3 Fe1 113.30(17) . .
C31 N3 Fe3 109.65(16) . .
C3 N3 Fe3 121.15(17) . .
Fe1 N3 Fe3 85.07(8) . .
C41 N4 C4 111.0(2) . .
C41 N4 Fe1 111.73(17) . .
C4 N4 Fe1 128.11(18) . .
C41 N4 Fe2 113.73(17) . .
C4 N4 Fe2 112.91(16) . .
Fe1 N4 Fe2 74.00(7) . .
C51 N5 C5 112.4(2) . .
C51 N5 Fe2 111.33(17) . .
C5 N5 Fe2 126.91(17) . .
C51 N5 Fe3 115.70(16) . .
C5 N5 Fe3 109.86(17) . .
Fe2 N5 Fe3 75.34(7) . .
C36 N33 Fe2 118.41(17) . 7_565
C36 N33 Fe3 111.53(17) . .
Fe2 N33 Fe3 76.61(8) 7_565 .
C46 N44 Fe1 114.98(17) . 7_565
C46 N44 Fe3 114.50(16) . .
Fe1 N44 Fe3 82.13(8) 7_565 .
C56 N55 Fe1 125.33(17) . .
C56 N55 Fe2 111.71(17) . 7_565
Fe1 N55 Fe2 78.62(8) . 7_565
N44 Fe1 N55 88.67(9) 7_565 .
N44 Fe1 N4 82.35(9) 7_565 .
N55 Fe1 N4 165.82(9) . .
N44 Fe1 N3 166.37(9) 7_565 .
N55 Fe1 N3 91.39(9) . .
N4 Fe1 N3 94.77(9) . .
N44 Fe1 Fe2 93.77(7) 7_565 .
N55 Fe1 Fe2 135.31(6) . .
N4 Fe1 Fe2 56.71(6) . .
N3 Fe1 Fe2 95.75(6) . .
N44 Fe1 Fe2 101.13(6) 7_565 7_565
N55 Fe1 Fe2 52.80(6) . 7_565
N4 Fe1 Fe2 139.81(7) . 7_565
N3 Fe1 Fe2 89.69(6) . 7_565
Fe2 Fe1 Fe2 83.117(17) . 7_565
N44 Fe1 Fe3 52.70(6) 7_565 7_565
N55 Fe1 Fe3 88.00(6) . 7_565
N4 Fe1 Fe3 95.16(7) . 7_565
N3 Fe1 Fe3 140.93(6) . 7_565
Fe2 Fe1 Fe3 59.791(14) . 7_565
Fe2 Fe1 Fe3 59.524(14) 7_565 7_565
N44 Fe1 Fe3 144.59(7) 7_565 .
N55 Fe1 Fe3 96.60(6) . .
N4 Fe1 Fe3 97.07(6) . .
N3 Fe1 Fe3 48.88(6) . .
Fe2 Fe1 Fe3 58.493(14) . .
Fe2 Fe1 Fe3 57.432(13) 7_565 .
Fe3 Fe1 Fe3 92.386(15) 7_565 .
N33 Fe2 N55 88.54(9) 7_565 7_565
N33 Fe2 N5 153.51(9) 7_565 .
N55 Fe2 N5 79.08(8) 7_565 .
N33 Fe2 N4 93.62(8) 7_565 .
N55 Fe2 N4 164.65(8) 7_565 .
N5 Fe2 N4 92.60(8) . .
N33 Fe2 Fe1 102.05(6) 7_565 .
N55 Fe2 Fe1 144.77(6) 7_565 .
N5 Fe2 Fe1 101.51(6) . .
N4 Fe2 Fe1 49.29(6) . .
N33 Fe2 Fe1 93.15(6) 7_565 7_565
N55 Fe2 Fe1 48.58(6) 7_565 7_565
N5 Fe2 Fe1 95.91(6) . 7_565
N4 Fe2 Fe1 146.16(6) . 7_565
Fe1 Fe2 Fe1 96.882(17) . 7_565
N33 Fe2 Fe3 52.16(6) 7_565 7_565
N55 Fe2 Fe3 100.28(6) 7_565 7_565
N5 Fe2 Fe3 152.95(6) . 7_565
N4 Fe2 Fe3 92.99(6) . 7_565
Fe1 Fe2 Fe3 63.448(15) . 7_565
Fe1 Fe2 Fe3 65.856(15) 7_565 7_565
N33 Fe2 Fe3 149.77(6) 7_565 .
N55 Fe2 Fe3 87.50(6) 7_565 .
N5 Fe2 Fe3 53.75(6) . .
N4 Fe2 Fe3 98.02(6) . .
Fe1 Fe2 Fe3 66.472(15) . .
Fe1 Fe2 Fe3 62.376(14) 7_565 .
Fe3 Fe2 Fe3 99.242(16) 7_565 .
N33 Fe3 N3 78.89(9) . .
N33 Fe3 N44 92.55(8) . .
N3 Fe3 N44 171.27(8) . .
N33 Fe3 N5 172.48(8) . .
N3 Fe3 N5 94.04(8) . .
N44 Fe3 N5 94.59(8) . .
N33 Fe3 N1A 90.35(8) . .
N3 Fe3 N1A 92.46(8) . .
N44 Fe3 N1A 89.25(8) . .
N5 Fe3 N1A 87.38(8) . .
N33 Fe3 Fe2 51.22(6) . 7_565
N3 Fe3 Fe2 87.10(6) . 7_565
N44 Fe3 Fe2 86.19(6) . 7_565
N5 Fe3 Fe2 131.65(6) . 7_565
N1A Fe3 Fe2 140.93(6) . 7_565
N33 Fe3 Fe2 130.92(6) . .
N3 Fe3 Fe2 90.57(6) . .
N44 Fe3 Fe2 93.84(6) . .
N5 Fe3 Fe2 50.91(6) . .
N1A Fe3 Fe2 138.29(6) . .
Fe2 Fe3 Fe2 80.758(16) 7_565 .
N33 Fe3 Fe1 95.88(6) . 7_565
N3 Fe3 Fe1 133.38(6) . 7_565
N44 Fe3 Fe1 45.17(6) . 7_565
N5 Fe3 Fe1 90.84(6) . 7_565
N1A Fe3 Fe1 134.10(6) . 7_565
Fe2 Fe3 Fe1 56.760(13) 7_565 7_565
Fe2 Fe3 Fe1 58.101(14) . 7_565
N33 Fe3 Fe1 86.15(6) . .
N3 Fe3 Fe1 46.05(6) . .
N44 Fe3 Fe1 132.44(6) . .
N5 Fe3 Fe1 90.77(6) . .
N1A Fe3 Fe1 138.25(6) . .
Fe2 Fe3 Fe1 56.709(13) 7_565 .
Fe2 Fe3 Fe1 55.035(13) . .
Fe1 Fe3 Fe1 87.612(15) 7_565 .
C20S N1S C10A 107.9(11) . .
C20S N1S C20A 110.6(7) . .
C10A N1S C20A 110.6(10) . .
C20S N1S C10S 111.0(10) . .
C10A N1S C10S 109.0(7) . .
C20A N1S C10S 107.8(10) . .
C11S C10S N1S 117.2(6) . .
C10S C11S C12S 108.7(8) . .
C13S C12S C11S 112.5(8) . .
N1S C20S C21S 116.0(8) . .
C20S C21S C23S 106.9(8) . .
C22S C23S C21S 93.6(14) . .
N1S C10A C11A 114.1(9) . .
C10A C11A C12A 110.5(7) . .
C13A C12A C11A 112.3(7) . .
C21A C20A N1S 112.5(6) . .
C22A C21A C20A 100.0(12) . .
C21A C22A C23A 138(2) . .

loop_
_geom_bond_atom_site_label_1
_geom_bond_atom_site_label_2
_geom_bond_distance
_geom_bond_site_symmetry_2
C1 C2 1.544(4) .
C1A N1A 1.348(4) .
C1A C2A 1.385(4) .
C2 C4 1.522(4) .
C2 C3 1.523(4) .
C2 C5 1.534(4) .
C2A C3A 1.379(4) .
C3 N3 1.478(3) .
C3A C4A 1.378(4) .
C4 N4 1.469(3) .
C4A C5A 1.388(4) .
C5 N5 1.469(3) .
C5A N1A 1.346(4) .
C31 C32 1.396(4) .
C31 N3 1.425(4) .
C31 C36 1.430(4) .
C32 C33 1.391(4) .
C33 C34 1.374(5) .
C34 C35 1.398(4) .
C35 C36 1.394(4) .
C36 N33 1.382(3) .
C41 C42 1.400(4) .
C41 N4 1.413(3) .
C41 C46 1.417(4) 7_565
C42 C43 1.399(4) .
C43 C44 1.381(4) 7_565
C44 C43 1.381(4) 7_565
C44 C45 1.398(4) .
C45 C46 1.392(4) .
C46 N44 1.394(3) .
C46 C41 1.417(4) 7_565
C51 N5 1.400(3) .
C51 C52 1.407(4) .
C51 C56 1.419(4) 7_565
C52 C53 1.389(4) .
C53 C54 1.387(4) .
C54 C55 1.396(4) .
C55 C56 1.395(4) 7_565
C56 C55 1.395(4) 7_565
C56 N55 1.397(3) .
C56 C51 1.419(4) 7_565
N1A Fe3 2.363(2) .
N3 Fe1 2.048(2) .
N3 Fe3 2.143(2) .
N4 Fe1 1.998(2) .
N4 Fe2 2.203(2) .
N5 Fe2 2.114(2) .
N5 Fe3 2.197(2) .
N33 Fe2 2.097(2) 7_565
N33 Fe3 2.125(2) .
N44 Fe1 1.940(2) 7_565
N44 Fe3 2.175(2) .
N55 Fe1 1.986(2) .
N55 Fe2 2.109(2) 7_565
Fe1 N44 1.940(2) 7_565
Fe1 Fe2 2.5332(5) .
Fe1 Fe2 2.5961(5) 7_565
Fe1 Fe3 2.7093(5) 7_565
Fe1 Fe3 2.8341(5) .
Fe2 N33 2.097(2) 7_565
Fe2 N55 2.109(2) 7_565
Fe2 Fe1 2.5961(5) 7_565
Fe2 Fe3 2.6174(5) 7_565
Fe2 Fe3 2.6354(5) .
Fe3 Fe2 2.6174(5) 7_565
Fe3 Fe1 2.7093(5) 7_565
N1S C20S 1.514(12) .
N1S C10A 1.523(13) .
N1S C20A 1.533(11) .
N1S C10S 1.55(2) .
C10S C11S 1.506(11) .
C11S C12S 1.545(12) .
C12S C13S 1.517(14) .
C20S C21S 1.524(9) .
C21S C23S 1.83(2) .
C22S C23S 1.52(3) .
C10A C11A 1.534(11) .
C11A C12A 1.535(10) .
C12A C13A 1.508(11) .
C20A C21A 1.518(9) .
C21A C22A 1.303(16) .
C22A C23A 1.35(3) .

loop_
_geom_torsion_atom_site_label_1
_geom_torsion_atom_site_label_2
_geom_torsion_atom_site_label_3
_geom_torsion_atom_site_label_4
_geom_torsion
_geom_torsion_site_symmetry_1
_geom_torsion_site_symmetry_4
N1A C1A C2A C3A 2.0(4) . .
C4 C2 C3 N3 -74.5(3) . .
C5 C2 C3 N3 55.3(3) . .
C1 C2 C3 N3 169.7(2) . .
C1A C2A C3A C4A -0.2(4) . .
C3 C2 C4 N4 51.0(3) . .
C5 C2 C4 N4 -81.2(3) . .
C1 C2 C4 N4 165.9(2) . .
C2A C3A C4A C5A -1.3(4) . .
C4 C2 C5 N5 55.5(3) . .
C3 C2 C5 N5 -74.2(3) . .
C1 C2 C5 N5 170.4(2) . .
C3A C4A C5A N1A 1.2(4) . .
N3 C31 C32 C33 178.9(3) . .
C36 C31 C32 C33 0.1(4) . .
C31 C32 C33 C34 0.6(5) . .
C32 C33 C34 C35 0.1(5) . .
C33 C34 C35 C36 -1.6(5) . .
C34 C35 C36 N33 -178.9(3) . .
C34 C35 C36 C31 2.2(4) . .
C32 C31 C36 N33 179.6(2) . .
N3 C31 C36 N33 0.7(3) . .
C32 C31 C36 C35 -1.5(4) . .
N3 C31 C36 C35 179.6(2) . .
N4 C41 C42 C43 -179.6(3) . .
C46 C41 C42 C43 1.4(4) 7_565 .
C41 C42 C43 C44 -1.2(4) . 7_565
C43 C44 C45 C46 -0.8(4) 7_565 .
C44 C45 C46 N44 -178.8(2) . .
C44 C45 C46 C41 0.6(4) . 7_565
N5 C51 C52 C53 179.5(3) . .
C56 C51 C52 C53 1.3(4) 7_565 .
C51 C52 C53 C54 0.0(4) . .
C52 C53 C54 C55 -1.1(4) . .
C53 C54 C55 C56 0.9(4) . 7_565
C4A C5A N1A C1A 0.5(4) . .
C4A C5A N1A Fe3 -165.5(2) . .
C2A C1A N1A C5A -2.2(4) . .
C2A C1A N1A Fe3 163.7(2) . .
C32 C31 N3 C3 -26.2(3) . .
C36 C31 N3 C3 152.7(2) . .
C32 C31 N3 Fe1 103.8(3) . .
C36 C31 N3 Fe1 -77.3(2) . .
C32 C31 N3 Fe3 -162.4(2) . .
C36 C31 N3 Fe3 16.5(3) . .
C2 C3 N3 C31 -168.1(2) . .
C2 C3 N3 Fe1 61.0(3) . .
C2 C3 N3 Fe3 -37.7(3) . .
C42 C41 N4 C4 -21.4(4) . .
C46 C41 N4 C4 157.6(2) 7_565 .
C42 C41 N4 Fe1 -171.3(2) . .
C46 C41 N4 Fe1 7.7(3) 7_565 .
C42 C41 N4 Fe2 107.3(3) . .
C46 C41 N4 Fe2 -73.8(3) 7_565 .
C2 C4 N4 C41 -170.2(2) . .
C2 C4 N4 Fe1 -26.5(3) . .
C2 C4 N4 Fe2 60.7(3) . .
C52 C51 N5 C5 -12.4(4) . .
C56 C51 N5 C5 165.8(2) 7_565 .
C52 C51 N5 Fe2 -161.5(2) . .
C56 C51 N5 Fe2 16.7(3) 7_565 .
C52 C51 N5 Fe3 115.0(3) . .
C56 C51 N5 Fe3 -66.8(3) 7_565 .
C2 C5 N5 C51 -166.0(2) . .
C2 C5 N5 Fe2 -22.7(3) . .
C2 C5 N5 Fe3 63.6(3) . .
C35 C36 N33 Fe2 -110.7(3) . 7_565
C31 C36 N33 Fe2 68.1(3) . 7_565
C35 C36 N33 Fe3 163.3(2) . .
C31 C36 N33 Fe3 -17.9(3) . .
C45 C46 N44 Fe1 -170.9(2) . 7_565
C41 C46 N44 Fe1 9.6(3) 7_565 7_565
C45 C46 N44 Fe3 96.4(3) . .
C41 C46 N44 Fe3 -83.0(2) 7_565 .
C55 C56 N55 Fe1 104.2(3) 7_565 .
C51 C56 N55 Fe1 -79.5(3) 7_565 .
C55 C56 N55 Fe2 -164.6(2) 7_565 7_565
C51 C56 N55 Fe2 11.8(3) 7_565 7_565
C56 N55 Fe1 N44 3.6(2) . 7_565
Fe2 N55 Fe1 N44 -105.08(8) 7_565 7_565
C56 N55 Fe1 N4 -47.0(5) . .
Fe2 N55 Fe1 N4 -155.6(3) 7_565 .
C56 N55 Fe1 N3 -162.8(2) . .
Fe2 N55 Fe1 N3 88.56(8) 7_565 .
C56 N55 Fe1 Fe2 97.6(2) . .
Fe2 N55 Fe1 Fe2 -11.06(11) 7_565 .
C56 N55 Fe1 Fe2 108.6(2) . 7_565
C56 N55 Fe1 Fe3 56.3(2) . 7_565
Fe2 N55 Fe1 Fe3 -52.36(5) 7_565 7_565
C56 N55 Fe1 Fe3 148.5(2) . .
Fe2 N55 Fe1 Fe3 39.81(6) 7_565 .
C41 N4 Fe1 N44 -10.00(18) . 7_565
C4 N4 Fe1 N44 -153.5(2) . 7_565
Fe2 N4 Fe1 N44 99.65(8) . 7_565
C41 N4 Fe1 N55 41.2(5) . .
C4 N4 Fe1 N55 -102.3(4) . .
Fe2 N4 Fe1 N55 150.8(3) . .
C41 N4 Fe1 N3 156.59(18) . .
C4 N4 Fe1 N3 13.1(2) . .
Fe2 N4 Fe1 N3 -93.76(8) . .
C41 N4 Fe1 Fe2 -109.65(18) . .
C4 N4 Fe1 Fe2 106.8(2) . .
C41 N4 Fe1 Fe2 -108.22(17) . 7_565
C4 N4 Fe1 Fe2 108.3(2) . 7_565
Fe2 N4 Fe1 Fe2 1.43(12) . 7_565
C41 N4 Fe1 Fe3 -61.24(17) . 7_565
C4 N4 Fe1 Fe3 155.3(2) . 7_565
Fe2 N4 Fe1 Fe3 48.42(5) . 7_565
C41 N4 Fe1 Fe3 -154.29(16) . .
C4 N4 Fe1 Fe3 62.2(2) . .
Fe2 N4 Fe1 Fe3 -44.64(5) . .
C31 N3 Fe1 N44 -78.2(4) . 7_565
C3 N3 Fe1 N44 50.5(5) . 7_565
Fe3 N3 Fe1 N44 172.4(3) . 7_565
C31 N3 Fe1 N55 11.85(18) . .
C3 N3 Fe1 N55 140.56(18) . .
Fe3 N3 Fe1 N55 -97.56(8) . .
C31 N3 Fe1 N4 -155.36(18) . .
C3 N3 Fe1 N4 -26.65(19) . .
Fe3 N3 Fe1 N4 95.23(8) . .
C31 N3 Fe1 Fe2 147.68(17) . .
C3 N3 Fe1 Fe2 -83.61(17) . .
Fe3 N3 Fe1 Fe2 38.27(6) . .
C31 N3 Fe1 Fe2 64.63(17) . 7_565
C3 N3 Fe1 Fe2 -166.66(17) . 7_565
Fe3 N3 Fe1 Fe2 -44.78(6) . 7_565
C31 N3 Fe1 Fe3 100.39(18) . 7_565
C3 N3 Fe1 Fe3 -130.90(15) . 7_565
Fe3 N3 Fe1 Fe3 -9.02(13) . 7_565
C31 N3 Fe1 Fe3 109.41(19) . .
C3 N3 Fe1 Fe3 -121.9(2) . .
C51 N5 Fe2 N33 46.2(3) . 7_565
C5 N5 Fe2 N33 -97.4(3) . 7_565
Fe3 N5 Fe2 N33 158.51(16) . 7_565
C51 N5 Fe2 N55 -17.33(17) . 7_565
C5 N5 Fe2 N55 -161.0(2) . 7_565
Fe3 N5 Fe2 N55 94.95(8) . 7_565
C51 N5 Fe2 N4 149.68(17) . .
C5 N5 Fe2 N4 6.0(2) . .
Fe3 N5 Fe2 N4 -98.04(7) . .
C51 N5 Fe2 Fe1 -161.39(16) . .
C5 N5 Fe2 Fe1 54.9(2) . .
Fe3 N5 Fe2 Fe1 -49.12(5) . .
C51 N5 Fe2 Fe1 -63.11(17) . 7_565
C5 N5 Fe2 Fe1 153.2(2) . 7_565
Fe3 N5 Fe2 Fe1 49.16(5) . 7_565
C51 N5 Fe2 Fe3 -108.57(19) . 7_565
C5 N5 Fe2 Fe3 107.8(2) . 7_565
Fe3 N5 Fe2 Fe3 3.71(17) . 7_565
C51 N5 Fe2 Fe3 -112.28(18) . .
C5 N5 Fe2 Fe3 104.0(2) . .
C41 N4 Fe2 N33 4.34(18) . 7_565
C4 N4 Fe2 N33 132.04(18) . 7_565
Fe1 N4 Fe2 N33 -102.80(8) . 7_565
C41 N4 Fe2 N55 -93.4(4) . 7_565
C4 N4 Fe2 N55 34.4(4) . 7_565
Fe1 N4 Fe2 N55 159.5(3) . 7_565
C41 N4 Fe2 N5 -149.89(18) . .
C4 N4 Fe2 N5 -22.19(19) . .
Fe1 N4 Fe2 N5 102.97(8) . .
C41 N4 Fe2 Fe1 107.14(19) . .
C4 N4 Fe2 Fe1 -125.2(2) . .
C41 N4 Fe2 Fe1 105.47(18) . 7_565
C4 N4 Fe2 Fe1 -126.83(16) . 7_565
Fe1 N4 Fe2 Fe1 -1.67(14) . 7_565
C41 N4 Fe2 Fe3 56.59(17) . 7_565
C4 N4 Fe2 Fe3 -175.71(17) . 7_565
Fe1 N4 Fe2 Fe3 -50.55(5) . 7_565
C41 N4 Fe2 Fe3 156.37(17) . .
C4 N4 Fe2 Fe3 -75.93(17) . .
Fe1 N4 Fe2 Fe3 49.23(6) . .
N44 Fe1 Fe2 N33 6.05(9) 7_565 7_565
N55 Fe1 Fe2 N33 -85.87(11) . 7_565
N4 Fe1 Fe2 N33 84.34(10) . 7_565
N3 Fe1 Fe2 N33 176.29(9) . 7_565
Fe2 Fe1 Fe2 N33 -94.72(6) 7_565 7_565
Fe3 Fe1 Fe2 N33 -36.11(6) 7_565 7_565
Fe3 Fe1 Fe2 N33 -150.53(6) . 7_565
N44 Fe1 Fe2 N55 110.95(12) 7_565 7_565
N55 Fe1 Fe2 N55 19.03(19) . 7_565
N4 Fe1 Fe2 N55 -170.76(13) . 7_565
N3 Fe1 Fe2 N55 -78.81(12) . 7_565
Fe2 Fe1 Fe2 N55 10.17(10) 7_565 7_565
Fe3 Fe1 Fe2 N55 68.79(11) 7_565 7_565
Fe3 Fe1 Fe2 N55 -45.63(11) . 7_565
N44 Fe1 Fe2 N5 -161.73(9) 7_565 .
N55 Fe1 Fe2 N5 106.34(11) . .
N4 Fe1 Fe2 N5 -83.44(10) . .
N3 Fe1 Fe2 N5 8.50(9) . .
Fe2 Fe1 Fe2 N5 97.49(6) 7_565 .
Fe3 Fe1 Fe2 N5 156.10(6) 7_565 .
Fe3 Fe1 Fe2 N5 41.68(6) . .
N44 Fe1 Fe2 N4 -78.29(10) 7_565 .
N55 Fe1 Fe2 N4 -170.22(12) . .
N3 Fe1 Fe2 N4 91.94(10) . .
Fe2 Fe1 Fe2 N4 -179.07(8) 7_565 .
Fe3 Fe1 Fe2 N4 -120.46(8) 7_565 .
Fe3 Fe1 Fe2 N4 125.12(8) . .
N44 Fe1 Fe2 Fe1 100.77(6) 7_565 7_565
N55 Fe1 Fe2 Fe1 8.85(9) . 7_565
N4 Fe1 Fe2 Fe1 179.06(8) . 7_565
N3 Fe1 Fe2 Fe1 -88.99(6) . 7_565
Fe2 Fe1 Fe2 Fe1 0.0 7_565 7_565
Fe3 Fe1 Fe2 Fe1 58.608(13) 7_565 7_565
Fe3 Fe1 Fe2 Fe1 -55.810(13) . 7_565
N44 Fe1 Fe2 Fe3 42.17(6) 7_565 7_565
N55 Fe1 Fe2 Fe3 -49.76(9) . 7_565
N4 Fe1 Fe2 Fe3 120.46(8) . 7_565
N3 Fe1 Fe2 Fe3 -147.60(6) . 7_565
Fe2 Fe1 Fe2 Fe3 -58.611(13) 7_565 7_565
Fe3 Fe1 Fe2 Fe3 -114.418(14) . 7_565
N44 Fe1 Fe2 Fe3 156.58(6) 7_565 .
N55 Fe1 Fe2 Fe3 64.66(9) . .
N4 Fe1 Fe2 Fe3 -125.12(8) . .
N3 Fe1 Fe2 Fe3 -33.18(6) . .
Fe2 Fe1 Fe2 Fe3 55.807(13) 7_565 .
Fe3 Fe1 Fe2 Fe3 114.418(14) 7_565 .
C36 N33 Fe3 N3 20.33(17) . .
Fe2 N33 Fe3 N3 -95.26(8) 7_565 .
C36 N33 Fe3 N44 -161.37(17) . .
Fe2 N33 Fe3 N44 83.04(7) 7_565 .
C36 N33 Fe3 N5 0.3(7) . .
Fe2 N33 Fe3 N5 -115.3(6) 7_565 .
C36 N33 Fe3 N1A -72.11(18) . .
Fe2 N33 Fe3 N1A 172.30(7) 7_565 .
C36 N33 Fe3 Fe2 115.59(19) . 7_565
C36 N33 Fe3 Fe2 101.31(17) . .
Fe2 N33 Fe3 Fe2 -14.28(10) 7_565 .
C36 N33 Fe3 Fe1 153.44(16) . 7_565
Fe2 N33 Fe3 Fe1 37.85(5) 7_565 7_565
C36 N33 Fe3 Fe1 66.25(17) . .
Fe2 N33 Fe3 Fe1 -49.34(5) 7_565 .
C31 N3 Fe3 N33 -19.45(16) . .
C3 N3 Fe3 N33 -150.3(2) . .
Fe1 N3 Fe3 N33 95.41(9) . .
C31 N3 Fe3 N44 -30.7(6) . .
C3 N3 Fe3 N44 -161.6(5) . .
Fe1 N3 Fe3 N44 84.1(6) . .
C31 N3 Fe3 N5 157.97(16) . .
C3 N3 Fe3 N5 27.1(2) . .
Fe1 N3 Fe3 N5 -87.17(8) . .
C31 N3 Fe3 N1A 70.43(16) . .
C3 N3 Fe3 N1A -60.4(2) . .
Fe1 N3 Fe3 N1A -174.72(8) . .
C31 N3 Fe3 Fe2 -70.46(15) . 7_565
C3 N3 Fe3 Fe2 158.71(19) . 7_565
Fe1 N3 Fe3 Fe2 44.39(6) . 7_565
C31 N3 Fe3 Fe2 -151.18(15) . .
C3 N3 Fe3 Fe2 77.99(19) . .
Fe1 N3 Fe3 Fe2 -36.32(6) . .
C31 N3 Fe3 Fe1 -107.04(16) . 7_565
C3 N3 Fe3 Fe1 122.13(18) . 7_565
Fe1 N3 Fe3 Fe1 7.81(12) . 7_565
C31 N3 Fe3 Fe1 -114.86(18) . .
C3 N3 Fe3 Fe1 114.3(2) . .
C46 N44 Fe3 N33 18.17(18) . .
Fe1 N44 Fe3 N33 -95.76(8) 7_565 .
C46 N44 Fe3 N3 29.2(6) . .
Fe1 N44 Fe3 N3 -84.7(6) 7_565 .
C46 N44 Fe3 N5 -159.46(18) . .
Fe1 N44 Fe3 N5 86.61(8) 7_565 .
C46 N44 Fe3 N1A -72.15(18) . .
Fe1 N44 Fe3 N1A 173.92(8) 7_565 .
C46 N44 Fe3 Fe2 69.03(17) . 7_565
Fe1 N44 Fe3 Fe2 -44.90(6) 7_565 7_565
C46 N44 Fe3 Fe2 149.49(17) . .
Fe1 N44 Fe3 Fe2 35.56(6) 7_565 .
C46 N44 Fe3 Fe1 113.9(2) . 7_565
C46 N44 Fe3 Fe1 105.28(17) . .
Fe1 N44 Fe3 Fe1 -8.64(11) 7_565 .
C51 N5 Fe3 N33 -145.9(6) . .
C5 N5 Fe3 N33 -17.3(7) . .
Fe2 N5 Fe3 N33 107.2(6) . .
C51 N5 Fe3 N3 -165.61(19) . .
C5 N5 Fe3 N3 -36.99(17) . .
Fe2 N5 Fe3 N3 87.45(8) . .
C51 N5 Fe3 N44 15.71(19) . .
C5 N5 Fe3 N44 144.33(17) . .
Fe2 N5 Fe3 N44 -91.23(7) . .
C51 N5 Fe3 N1A -73.33(19) . .
C5 N5 Fe3 N1A 55.30(17) . .
Fe2 N5 Fe3 N1A 179.74(8) . .
C51 N5 Fe3 Fe2 104.68(18) . 7_565
C5 N5 Fe3 Fe2 -126.70(15) . 7_565
Fe2 N5 Fe3 Fe2 -2.26(10) . 7_565
C51 N5 Fe3 Fe2 106.94(19) . .
C5 N5 Fe3 Fe2 -124.44(19) . .
C51 N5 Fe3 Fe1 60.78(18) . 7_565
C5 N5 Fe3 Fe1 -170.59(16) . 7_565
Fe2 N5 Fe3 Fe1 -46.15(5) . 7_565
C51 N5 Fe3 Fe1 148.41(18) . .
C5 N5 Fe3 Fe1 -82.97(16) . .
Fe2 N5 Fe3 Fe1 41.47(5) . .
C5A N1A Fe3 N33 -132.3(2) . .
C1A N1A Fe3 N33 62.4(2) . .
C5A N1A Fe3 N3 148.8(2) . .
C1A N1A Fe3 N3 -16.5(2) . .
C5A N1A Fe3 N44 -39.7(2) . .
C1A N1A Fe3 N44 155.0(2) . .
C5A N1A Fe3 N5 54.9(2) . .
C1A N1A Fe3 N5 -110.4(2) . .
C5A N1A Fe3 Fe2 -122.72(18) . 7_565
C1A N1A Fe3 Fe2 72.0(2) . 7_565
C5A N1A Fe3 Fe2 55.2(2) . .
C1A N1A Fe3 Fe2 -110.1(2) . .
C5A N1A Fe3 Fe1 -33.7(2) . 7_565
C1A N1A Fe3 Fe1 160.99(17) . 7_565
C5A N1A Fe3 Fe1 143.13(16) . .
C1A N1A Fe3 Fe1 -22.2(2) . .
N33 Fe2 Fe3 N33 28.5(2) 7_565 .
N55 Fe2 Fe3 N33 111.25(10) 7_565 .
N5 Fe2 Fe3 N33 -170.47(11) . .
N4 Fe2 Fe3 N33 -83.14(10) . .
Fe1 Fe2 Fe3 N33 -44.37(8) . .
Fe1 Fe2 Fe3 N33 67.67(8) 7_565 .
Fe3 Fe2 Fe3 N33 11.24(8) 7_565 .
N33 Fe2 Fe3 N3 104.20(13) 7_565 .
N55 Fe2 Fe3 N3 -173.02(8) 7_565 .
N5 Fe2 Fe3 N3 -94.74(9) . .
N4 Fe2 Fe3 N3 -7.41(8) . .
Fe1 Fe2 Fe3 N3 31.36(6) . .
Fe1 Fe2 Fe3 N3 143.40(6) 7_565 .
Fe3 Fe2 Fe3 N3 86.97(6) 7_565 .
N33 Fe2 Fe3 N44 -68.27(14) 7_565 .
N55 Fe2 Fe3 N44 14.51(8) 7_565 .
N5 Fe2 Fe3 N44 92.79(9) . .
N4 Fe2 Fe3 N44 -179.88(8) . .
Fe1 Fe2 Fe3 N44 -141.11(6) . .
Fe1 Fe2 Fe3 N44 -29.06(6) 7_565 .
Fe3 Fe2 Fe3 N44 -85.50(6) 7_565 .
N33 Fe2 Fe3 N5 -161.06(15) 7_565 .
N55 Fe2 Fe3 N5 -78.28(9) 7_565 .
N4 Fe2 Fe3 N5 87.33(9) . .
Fe1 Fe2 Fe3 N5 126.10(8) . .
Fe1 Fe2 Fe3 N5 -121.86(8) 7_565 .
Fe3 Fe2 Fe3 N5 -178.29(8) 7_565 .
N33 Fe2 Fe3 N1A -161.46(15) 7_565 .
N55 Fe2 Fe3 N1A -78.68(10) 7_565 .
N5 Fe2 Fe3 N1A -0.39(11) . .
N4 Fe2 Fe3 N1A 86.94(10) . .
Fe1 Fe2 Fe3 N1A 125.70(9) . .
Fe1 Fe2 Fe3 N1A -122.25(9) 7_565 .
Fe3 Fe2 Fe3 N1A -178.69(9) 7_565 .
N33 Fe2 Fe3 Fe2 17.23(12) 7_565 7_565
N55 Fe2 Fe3 Fe2 100.01(6) 7_565 7_565
N5 Fe2 Fe3 Fe2 178.29(8) . 7_565
N4 Fe2 Fe3 Fe2 -94.38(6) . 7_565
Fe1 Fe2 Fe3 Fe2 -55.611(13) . 7_565
Fe1 Fe2 Fe3 Fe2 56.436(13) 7_565 7_565
Fe3 Fe2 Fe3 Fe2 0.0 7_565 7_565
N33 Fe2 Fe3 Fe1 -39.21(12) 7_565 7_565
N55 Fe2 Fe3 Fe1 43.58(6) 7_565 7_565
N5 Fe2 Fe3 Fe1 121.86(8) . 7_565
N4 Fe2 Fe3 Fe1 -150.81(6) . 7_565
Fe1 Fe2 Fe3 Fe1 -112.047(15) . 7_565
Fe3 Fe2 Fe3 Fe1 -56.435(13) 7_565 7_565
N33 Fe2 Fe3 Fe1 72.84(12) 7_565 .
N55 Fe2 Fe3 Fe1 155.62(6) 7_565 .
N5 Fe2 Fe3 Fe1 -126.10(8) . .
N4 Fe2 Fe3 Fe1 -38.76(6) . .
Fe1 Fe2 Fe3 Fe1 112.047(15) 7_565 .
Fe3 Fe2 Fe3 Fe1 55.612(13) 7_565 .
N44 Fe1 Fe3 N33 104.83(13) 7_565 .
N55 Fe1 Fe3 N33 7.80(9) . .
N4 Fe1 Fe3 N33 -168.44(9) . .
N3 Fe1 Fe3 N33 -78.26(10) . .
Fe2 Fe1 Fe3 N33 148.02(6) . .
Fe2 Fe1 Fe3 N33 45.03(6) 7_565 .
Fe3 Fe1 Fe3 N33 96.06(6) 7_565 .
N44 Fe1 Fe3 N3 -176.91(14) 7_565 .
N55 Fe1 Fe3 N3 86.06(11) . .
N4 Fe1 Fe3 N3 -90.17(11) . .
Fe2 Fe1 Fe3 N3 -133.72(8) . .
Fe2 Fe1 Fe3 N3 123.30(8) 7_565 .
Fe3 Fe1 Fe3 N3 174.32(8) 7_565 .
N44 Fe1 Fe3 N44 14.89(19) 7_565 .
N55 Fe1 Fe3 N44 -82.14(10) . .
N4 Fe1 Fe3 N44 101.63(10) . .
N3 Fe1 Fe3 N44 -168.20(12) . .
Fe2 Fe1 Fe3 N44 58.08(8) . .
Fe2 Fe1 Fe3 N44 -44.90(8) 7_565 .
Fe3 Fe1 Fe3 N44 6.12(8) 7_565 .
N44 Fe1 Fe3 N5 -82.04(13) 7_565 .
N55 Fe1 Fe3 N5 -179.07(9) . .
N4 Fe1 Fe3 N5 4.70(9) . .
N3 Fe1 Fe3 N5 94.87(10) . .
Fe2 Fe1 Fe3 N5 -38.85(6) . .
Fe2 Fe1 Fe3 N5 -141.83(6) 7_565 .
Fe3 Fe1 Fe3 N5 -90.81(6) 7_565 .
N44 Fe1 Fe3 N1A -168.97(14) 7_565 .
N55 Fe1 Fe3 N1A 94.00(11) . .
N4 Fe1 Fe3 N1A -82.23(11) . .
N3 Fe1 Fe3 N1A 7.94(12) . .
Fe2 Fe1 Fe3 N1A -125.78(9) . .
Fe2 Fe1 Fe3 N1A 131.24(9) 7_565 .
Fe3 Fe1 Fe3 N1A -177.74(9) 7_565 .
N44 Fe1 Fe3 Fe2 59.79(11) 7_565 7_565
N55 Fe1 Fe3 Fe2 -37.24(7) . 7_565
N4 Fe1 Fe3 Fe2 146.53(7) . 7_565
N3 Fe1 Fe3 Fe2 -123.30(8) . 7_565
Fe2 Fe1 Fe3 Fe2 102.987(16) . 7_565
Fe3 Fe1 Fe3 Fe2 51.028(13) 7_565 7_565
N44 Fe1 Fe3 Fe2 -43.19(11) 7_565 .
N55 Fe1 Fe3 Fe2 -140.22(7) . .
N4 Fe1 Fe3 Fe2 43.54(7) . .
N3 Fe1 Fe3 Fe2 133.72(8) . .
Fe2 Fe1 Fe3 Fe2 -102.987(16) 7_565 .
Fe3 Fe1 Fe3 Fe2 -51.960(13) 7_565 .
N44 Fe1 Fe3 Fe1 8.77(11) 7_565 7_565
N55 Fe1 Fe3 Fe1 -88.26(7) . 7_565
N4 Fe1 Fe3 Fe1 95.50(7) . 7_565
N3 Fe1 Fe3 Fe1 -174.32(8) . 7_565
Fe2 Fe1 Fe3 Fe1 51.960(14) . 7_565
Fe2 Fe1 Fe3 Fe1 -51.027(13) 7_565 7_565
Fe3 Fe1 Fe3 Fe1 0.0 7_565 7_565
C20S N1S C10S C11S -52.0(8) . .
C10A N1S C10S C11S 66.7(9) . .
C20A N1S C10S C11S -173.2(6) . .
N1S C10S C11S C12S 168.3(6) . .
C10S C11S C12S C13S 177.0(6) . .
C10A N1S C20S C21S -173.0(8) . .
C20A N1S C20S C21S 65.9(15) . .
C10S N1S C20S C21S -53.7(7) . .
N1S C20S C21S C23S -178.1(10) . .
C20S C21S C23S C22S 170.5(10) . .
C20S N1S C10A C11A -59.4(11) . .
C20A N1S C10A C11A 61.7(12) . .
C10S N1S C10A C11A -180.0(6) . .
N1S C10A C11A C12A -166.5(7) . .
C10A C11A C12A C13A -177.1(6) . .
C20S N1S C20A C21A 169.0(10) . .
C10A N1S C20A C21A 49.5(14) . .
C10S N1S C20A C21A -69.5(9) . .
N1S C20A C21A C22A 162.3(15) . .
C20A C21A C22A C23A 81(3) . .
